data_7242132
loop_
_publ_author_name
'Tan, Sang Loon'
'Tiekink, Edward R. T.'

_publ_section_title
;
 Non-covalent interactions involving remote substituents influence the
 topologies of supramolecular chains featuring
 hydroxyl-O--H&#x22EF;O(hydroxyl) hydrogen bonding in crystals of
 (HOCH2CH2)2NC(&#xE001;S)N(H)(C6H4Y-4) for Y = H, Me, Cl and NO2
;
_journal_issue 8
_journal_name_full CrystEngComm
_journal_page_first 1723
_journal_page_last 1743
_journal_paper_doi 10.1039/D0CE01810D
_journal_volume 23
_journal_year 2021
_chemical_formula_moiety 'C11 H15 N3 O4 S'
_chemical_formula_sum 'C11 H15 N3 O4 S'
_chemical_formula_weight 285.32
_space_group_crystal_system triclinic
_space_group_IT_number 2
_space_group_name_Hall '-P 1'
_space_group_name_H-M_alt 'P -1'
_atom_sites_solution_hydrogens mixed
_atom_sites_solution_primary direct
_atom_sites_solution_secondary difmap
_audit_creation_method SHELXL-2018/3
_audit_update_record
;
2020-11-29 deposited with the CCDC.	2021-01-19 downloaded from the CCDC.
;
_cell_angle_alpha 90.050(3)
_cell_angle_beta 108.737(4)
_cell_angle_gamma 114.559(4)
_cell_formula_units_Z 4
_cell_length_a 10.8235(5)
_cell_length_b 11.2124(5)
_cell_length_c 12.3443(5)
_cell_measurement_reflns_used 8498
_cell_measurement_temperature 100(2)
_cell_measurement_theta_max 27.5022
_cell_measurement_theta_min 2.2430
_cell_volume 1274.54(11)
_computing_cell_refinement 'CrysAlis PRO (Agilent, 2013)'
_computing_data_collection 'CrysAlis PRO (Agilent, 2013)'
_computing_data_reduction 'CrysAlis PRO (Agilent, 2013)'
_computing_molecular_graphics
;
ORTEP-3 for Windows (Farrugia, 2012) and DIAMOND (Brandenburg, 2006)
;
_computing_publication_material 'SHELXL-2018/3 (Sheldrick, 2015)'
_computing_structure_refinement 'SHELXL-2018/3 (Sheldrick, 2015)'
_computing_structure_solution 'SHELXS (Sheldrick, 2015)'
_diffrn_ambient_temperature 100(2)
_diffrn_detector_area_resol_mean 10.4041
_diffrn_measured_fraction_theta_full 0.999
_diffrn_measured_fraction_theta_max 0.999
_diffrn_measurement_device_type 'Agilent Technologies SuperNova Dual diffractometer with Atlas detector'
_diffrn_measurement_method '\w scan'
_diffrn_radiation_monochromator Mirror
_diffrn_radiation_source 'SuperNova (Mo) X-ray Source'
_diffrn_radiation_type MoK\a
_diffrn_radiation_wavelength 0.71073
_diffrn_reflns_av_unetI/netI 0.0375
_diffrn_reflns_Laue_measured_fraction_full 0.999
_diffrn_reflns_Laue_measured_fraction_max 0.999
_diffrn_reflns_limit_h_max 13
_diffrn_reflns_limit_h_min -14
_diffrn_reflns_limit_k_max 14
_diffrn_reflns_limit_k_min -14
_diffrn_reflns_limit_l_max 16
_diffrn_reflns_limit_l_min 0
_diffrn_reflns_number 5859
_diffrn_reflns_point_group_measured_fraction_full 0.999
_diffrn_reflns_point_group_measured_fraction_max 0.999
_diffrn_reflns_theta_full 27.500
_diffrn_reflns_theta_max 27.500
_diffrn_reflns_theta_min 2.248
_diffrn_standards_decay_% 0
_diffrn_standards_interval_count 0
_diffrn_standards_interval_time 0
_diffrn_standards_number 0
_exptl_absorpt_coefficient_mu 0.269
_exptl_absorpt_correction_T_max 1.00000
_exptl_absorpt_correction_T_min 0.91365
_exptl_absorpt_correction_type multi-scan
_exptl_absorpt_process_details 'CrysAlis PRO (Agilent, 2013)'
_exptl_crystal_colour yellow
_exptl_crystal_density_diffrn 1.487
_exptl_crystal_description block
_exptl_crystal_F_000 600
_exptl_crystal_size_max 0.400
_exptl_crystal_size_mid 0.350
_exptl_crystal_size_min 0.300
_refine_diff_density_max 0.816
_refine_diff_density_min -0.303
_refine_diff_density_rms 0.066
_refine_ls_extinction_method none
_refine_ls_goodness_of_fit_ref 1.049
_refine_ls_hydrogen_treatment mixed
_refine_ls_matrix_type full
_refine_ls_number_parameters 362
_refine_ls_number_reflns 5859
_refine_ls_number_restraints 6
_refine_ls_restrained_S_all 1.048
_refine_ls_R_factor_all 0.0539
_refine_ls_R_factor_gt 0.0408
_refine_ls_shift/su_max 0.001
_refine_ls_shift/su_mean 0.000
_refine_ls_structure_factor_coef Fsqd
_refine_ls_weighting_details 'w=1/[\s^2^(Fo^2^)+(0.0555P)^2^+0.6151P] where P=(Fo^2^+2Fc^2^)/3'
_refine_ls_weighting_scheme calc
_refine_ls_wR_factor_gt 0.1043
_refine_ls_wR_factor_ref 0.1142
_reflns_Friedel_coverage 0.000
_reflns_number_gt 4753
_reflns_number_total 5859
_reflns_threshold_expression 'I > 2\s(I)'
_cod_data_source_file d0ce01810d2.cif
_cod_data_source_block shelx_CCDC1
_cod_depositor_comments 'Adding full bibliography for 7242130--7242133.cif.'
_cod_original_cell_volume 1274.53(11)
_cod_database_code 7242132
_shelx_shelxl_version_number 2018/3
_shelx_space_group_comment
;
The symmetry employed for this shelxl refinement is uniquely defined
by the following loop, which should always be used as a source of
symmetry information in preference to the above space-group names.
They are only intended as comments.
;
_shelx_estimated_absorpt_t_min 0.900
_shelx_estimated_absorpt_t_max 0.924

loop_
_space_group_symop_operation_xyz
'x, y, z'
'-x, -y, -z'

loop_
_atom_site_label
_atom_site_type_symbol
_atom_site_fract_x
_atom_site_fract_y
_atom_site_fract_z
_atom_site_U_iso_or_equiv
_atom_site_adp_type
_atom_site_occupancy
_atom_site_site_symmetry_order
_atom_site_calc_flag
_atom_site_refinement_flags_posn
_atom_site_refinement_flags_adp
_atom_site_refinement_flags_occupancy
_atom_site_disorder_assembly
_atom_site_disorder_group
S1 S 0.49065(5) 0.62736(5) 0.60685(4) 0.01865(12) Uani 1 1 d . . . . .
O1 O 0.16698(15) 0.81104(14) 0.62422(12) 0.0198(3) Uani 1 1 d D . . . .
H1O H 0.2543(13) 0.8634(19) 0.638(2) 0.030 Uiso 1 1 d D U . . .
O2 O 0.44094(16) 0.46874(14) 0.81315(13) 0.0230(3) Uani 1 1 d D . . . .
H2O H 0.481(3) 0.506(2) 0.7666(19) 0.034 Uiso 1 1 d D U . . .
O3 O 0.18815(17) 0.49237(16) 0.00661(13) 0.0301(4) Uani 1 1 d . . . . .
O4 O 0.13103(16) 0.65669(16) -0.01040(12) 0.0287(3) Uani 1 1 d . . . . .
N1 N 0.22939(17) 0.62933(16) 0.51687(13) 0.0150(3) Uani 1 1 d D . . . .
H1N H 0.184(2) 0.6740(19) 0.5299(19) 0.018 Uiso 1 1 d D U . . .
N2 N 0.31921(16) 0.64714(15) 0.71365(13) 0.0127(3) Uani 1 1 d . . . . .
N3 N 0.16505(17) 0.57851(17) 0.04687(14) 0.0217(4) Uani 1 1 d . . . . .
C1 C 0.34001(19) 0.63391(17) 0.61350(15) 0.0135(4) Uani 1 1 d . . . . .
C2 C 0.21563(18) 0.61148(18) 0.40008(15) 0.0134(4) Uani 1 1 d . . . . .
C3 C 0.24885(19) 0.51984(18) 0.35346(16) 0.0154(4) Uani 1 1 d . . . . .
H3 H 0.283176 0.465605 0.401175 0.018 Uiso 1 1 calc R U . . .
C4 C 0.2313(2) 0.50882(19) 0.23721(16) 0.0171(4) Uani 1 1 d . . . . .
H4 H 0.254979 0.447960 0.204776 0.020 Uiso 1 1 calc R U . . .
C5 C 0.17903(19) 0.58707(18) 0.16862(15) 0.0158(4) Uani 1 1 d . . . . .
C6 C 0.14012(19) 0.67472(19) 0.21221(16) 0.0167(4) Uani 1 1 d . . . . .
H6 H 0.101740 0.725757 0.163234 0.020 Uiso 1 1 calc R U . . .
C7 C 0.15830(19) 0.68630(19) 0.32833(16) 0.0158(4) Uani 1 1 d . . . . .
H7 H 0.131681 0.745475 0.359628 0.019 Uiso 1 1 calc R U . . .
C8 C 0.17783(19) 0.62465(18) 0.72071(16) 0.0151(4) Uani 1 1 d . . . . .
H8A H 0.168010 0.583973 0.790475 0.018 Uiso 1 1 calc R U . . .
H8B H 0.098972 0.561347 0.652136 0.018 Uiso 1 1 calc R U . . .
C9 C 0.1607(2) 0.7521(2) 0.72627(17) 0.0197(4) Uani 1 1 d . . . . .
H9A H 0.066418 0.732580 0.734497 0.024 Uiso 1 1 calc R U . . .
H9B H 0.238859 0.815542 0.795089 0.024 Uiso 1 1 calc R U . . .
C10 C 0.4393(2) 0.68652(19) 0.82511(15) 0.0164(4) Uani 1 1 d . . . . .
H10A H 0.430455 0.748159 0.876323 0.020 Uiso 1 1 calc R U . . .
H10B H 0.532226 0.734910 0.812200 0.020 Uiso 1 1 calc R U . . .
C11 C 0.4434(2) 0.5701(2) 0.88540(17) 0.0207(4) Uani 1 1 d . . . . .
H11A H 0.532481 0.602329 0.955283 0.025 Uiso 1 1 calc R U . . .
H11B H 0.358883 0.531461 0.910980 0.025 Uiso 1 1 calc R U . . .
S21 S 0.49397(5) 0.13042(5) 0.88624(4) 0.01729(12) Uani 1 1 d . . . . .
O21 O 0.15692(15) 0.30733(14) 0.68580(13) 0.0219(3) Uani 1 1 d D . . . .
H21O H 0.2417(14) 0.3622(19) 0.724(2) 0.033 Uiso 1 1 d D U . . .
O22 O 0.44733(16) -0.02540(14) 0.65048(12) 0.0223(3) Uani 1 1 d D . . . .
H22O H 0.488(3) 0.014(2) 0.7191(11) 0.033 Uiso 1 1 d D U . . .
O23 O 0.14670(17) -0.02670(15) 1.30089(13) 0.0281(3) Uani 1 1 d . . . . .
O24 O 0.11110(17) 0.14931(16) 1.29461(13) 0.0278(3) Uani 1 1 d . . . . .
N21 N 0.23420(17) 0.13540(16) 0.83230(13) 0.0154(3) Uani 1 1 d D . . . .
H21N H 0.185(2) 0.176(2) 0.7919(17) 0.018 Uiso 1 1 d D U . . .
N22 N 0.31869(16) 0.14788(15) 0.68384(13) 0.0128(3) Uani 1 1 d . . . . .
N23 N 0.14087(17) 0.06864(17) 1.25474(14) 0.0190(3) Uani 1 1 d . . . . .
C21 C 0.34269(19) 0.13727(17) 0.79648(15) 0.0128(3) Uani 1 1 d . . . . .
C22 C 0.21918(18) 0.11700(18) 0.94048(15) 0.0132(3) Uani 1 1 d . . . . .
C23 C 0.25300(19) 0.02655(18) 1.00722(16) 0.0148(4) Uani 1 1 d . . . . .
H23 H 0.292699 -0.024443 0.981623 0.018 Uiso 1 1 calc R U . . .
C24 C 0.22827(19) 0.01180(18) 1.11079(16) 0.0151(4) Uani 1 1 d . . . . .
H24 H 0.251755 -0.048671 1.157160 0.018 Uiso 1 1 calc R U . . .
C25 C 0.16879(19) 0.08624(18) 1.14628(15) 0.0143(4) Uani 1 1 d . . . . .
C26 C 0.13292(19) 0.17505(18) 1.08083(16) 0.0158(4) Uani 1 1 d . . . . .
H26 H 0.091636 0.224591 1.106239 0.019 Uiso 1 1 calc R U . . .
C27 C 0.15837(19) 0.19016(18) 0.97784(16) 0.0153(4) Uani 1 1 d . . . . .
H27 H 0.134418 0.250728 0.931911 0.018 Uiso 1 1 calc R U . . .
C28 C 0.17514(19) 0.12262(19) 0.59874(16) 0.0160(4) Uani 1 1 d . . . . .
H28A H 0.098449 0.059715 0.625128 0.019 Uiso 1 1 calc R U . . .
H28B H 0.163632 0.080188 0.523501 0.019 Uiso 1 1 calc R U . . .
C29 C 0.1543(2) 0.2480(2) 0.58145(17) 0.0216(4) Uani 1 1 d . . . . .
H29A H 0.232409 0.312359 0.557218 0.026 Uiso 1 1 calc R U . . .
H29B H 0.060250 0.226246 0.518946 0.026 Uiso 1 1 calc R U . . .
C30 C 0.4362(2) 0.18829(18) 0.63739(16) 0.0156(4) Uani 1 1 d . . . . .
H30A H 0.530168 0.237362 0.701500 0.019 Uiso 1 1 calc R U . . .
H30B H 0.424864 0.249569 0.581483 0.019 Uiso 1 1 calc R U . . .
C31 C 0.4399(2) 0.07230(19) 0.57754(17) 0.0196(4) Uani 1 1 d . . . . .
H31A H 0.351602 0.030268 0.507253 0.024 Uiso 1 1 calc R U . . .
H31B H 0.525169 0.105716 0.552789 0.024 Uiso 1 1 calc R U . . .

loop_
_atom_site_aniso_label
_atom_site_aniso_U_11
_atom_site_aniso_U_22
_atom_site_aniso_U_33
_atom_site_aniso_U_23
_atom_site_aniso_U_13
_atom_site_aniso_U_12
S1 0.0156(2) 0.0292(3) 0.0153(2) 0.00569(19) 0.00776(19) 0.0120(2)
O1 0.0188(7) 0.0210(7) 0.0204(7) 0.0049(6) 0.0061(6) 0.0102(6)
O2 0.0236(8) 0.0235(8) 0.0230(8) 0.0078(6) 0.0080(6) 0.0117(6)
O3 0.0310(8) 0.0361(9) 0.0196(8) -0.0046(6) 0.0125(7) 0.0087(7)
O4 0.0268(8) 0.0422(9) 0.0151(7) 0.0092(7) 0.0068(6) 0.0138(7)
N1 0.0157(8) 0.0201(8) 0.0119(7) 0.0019(6) 0.0054(6) 0.0100(7)
N2 0.0125(7) 0.0141(7) 0.0121(7) 0.0029(6) 0.0057(6) 0.0053(6)
N3 0.0148(8) 0.0296(10) 0.0127(8) -0.0006(7) 0.0045(7) 0.0028(7)
C1 0.0140(9) 0.0120(8) 0.0130(9) 0.0024(7) 0.0045(7) 0.0045(7)
C2 0.0093(8) 0.0160(9) 0.0119(8) 0.0017(7) 0.0040(7) 0.0027(7)
C3 0.0137(9) 0.0152(9) 0.0149(9) 0.0020(7) 0.0033(7) 0.0055(7)
C4 0.0135(9) 0.0171(9) 0.0182(9) -0.0027(7) 0.0056(7) 0.0046(7)
C5 0.0108(8) 0.0188(9) 0.0104(8) -0.0014(7) 0.0027(7) 0.0005(7)
C6 0.0126(9) 0.0193(10) 0.0149(9) 0.0043(7) 0.0039(7) 0.0047(7)
C7 0.0135(9) 0.0179(9) 0.0155(9) 0.0009(7) 0.0043(7) 0.0071(7)
C8 0.0126(9) 0.0194(9) 0.0146(9) 0.0022(7) 0.0075(7) 0.0063(7)
C9 0.0212(10) 0.0239(10) 0.0172(9) 0.0027(8) 0.0094(8) 0.0108(8)
C10 0.0153(9) 0.0190(9) 0.0109(8) -0.0001(7) 0.0032(7) 0.0049(8)
C11 0.0206(10) 0.0243(10) 0.0136(9) 0.0057(8) 0.0048(8) 0.0075(8)
S21 0.0131(2) 0.0266(3) 0.0128(2) 0.00350(18) 0.00372(17) 0.0099(2)
O21 0.0204(7) 0.0224(7) 0.0242(8) 0.0029(6) 0.0071(6) 0.0112(6)
O22 0.0251(8) 0.0233(8) 0.0220(7) 0.0015(6) 0.0098(6) 0.0128(6)
O23 0.0395(9) 0.0291(8) 0.0245(8) 0.0146(6) 0.0193(7) 0.0172(7)
O24 0.0367(9) 0.0359(9) 0.0230(8) 0.0047(6) 0.0181(7) 0.0215(7)
N21 0.0146(8) 0.0207(8) 0.0137(8) 0.0049(6) 0.0047(6) 0.0105(7)
N22 0.0111(7) 0.0143(7) 0.0112(7) 0.0013(6) 0.0031(6) 0.0047(6)
N23 0.0170(8) 0.0225(9) 0.0177(8) 0.0036(7) 0.0092(7) 0.0067(7)
C21 0.0125(8) 0.0105(8) 0.0136(8) 0.0005(7) 0.0045(7) 0.0034(7)
C22 0.0085(8) 0.0154(9) 0.0115(8) 0.0005(7) 0.0023(7) 0.0022(7)
C23 0.0122(8) 0.0151(9) 0.0173(9) 0.0006(7) 0.0059(7) 0.0056(7)
C24 0.0123(8) 0.0153(9) 0.0161(9) 0.0041(7) 0.0050(7) 0.0045(7)
C25 0.0095(8) 0.0170(9) 0.0125(9) 0.0008(7) 0.0047(7) 0.0016(7)
C26 0.0116(8) 0.0161(9) 0.0185(9) -0.0006(7) 0.0069(7) 0.0039(7)
C27 0.0135(9) 0.0156(9) 0.0166(9) 0.0041(7) 0.0048(7) 0.0067(7)
C28 0.0121(9) 0.0196(9) 0.0119(8) 0.0010(7) 0.0014(7) 0.0051(7)
C29 0.0202(10) 0.0267(11) 0.0179(10) 0.0067(8) 0.0034(8) 0.0128(9)
C30 0.0137(9) 0.0173(9) 0.0139(9) 0.0029(7) 0.0069(7) 0.0035(7)
C31 0.0183(9) 0.0221(10) 0.0177(9) 0.0012(8) 0.0096(8) 0.0058(8)

loop_
_atom_type_symbol
_atom_type_description
_atom_type_scat_dispersion_real
_atom_type_scat_dispersion_imag
_atom_type_scat_source
C C 0.0033 0.0016 'International Tables Vol C Tables 4.2.6.8 and 6.1.1.4'
H H 0.0000 0.0000 'International Tables Vol C Tables 4.2.6.8 and 6.1.1.4'
N N 0.0061 0.0033 'International Tables Vol C Tables 4.2.6.8 and 6.1.1.4'
O O 0.0106 0.0060 'International Tables Vol C Tables 4.2.6.8 and 6.1.1.4'
S S 0.1246 0.1234 'International Tables Vol C Tables 4.2.6.8 and 6.1.1.4'

loop_
_geom_angle_atom_site_label_1
_geom_angle_atom_site_label_2
_geom_angle_atom_site_label_3
_geom_angle
_geom_angle_site_symmetry_1
_geom_angle_site_symmetry_3
_geom_angle_publ_flag
C9 O1 H1O 106.5(17) . . ?
C11 O2 H2O 107.3(18) . . ?
C1 N1 C2 128.13(15) . . ?
C1 N1 H1N 113.5(14) . . ?
C2 N1 H1N 113.3(14) . . ?
C1 N2 C10 121.06(15) . . ?
C1 N2 C8 123.67(15) . . ?
C10 N2 C8 115.27(14) . . ?
O4 N3 O3 123.18(17) . . ?
O4 N3 C5 118.81(16) . . ?
O3 N3 C5 118.01(17) . . ?
N2 C1 N1 114.09(15) . . ?
N2 C1 S1 123.09(14) . . ?
N1 C1 S1 122.81(14) . . ?
C7 C2 C3 120.04(16) . . ?
C7 C2 N1 116.36(15) . . ?
C3 C2 N1 123.51(16) . . ?
C4 C3 C2 119.43(17) . . ?
C4 C3 H3 120.3 . . ?
C2 C3 H3 120.3 . . ?
C5 C4 C3 119.51(16) . . ?
C5 C4 H4 120.2 . . ?
C3 C4 H4 120.2 . . ?
C4 C5 C6 121.90(17) . . ?
C4 C5 N3 119.47(16) . . ?
C6 C5 N3 118.64(17) . . ?
C7 C6 C5 118.62(17) . . ?
C7 C6 H6 120.7 . . ?
C5 C6 H6 120.7 . . ?
C6 C7 C2 120.40(16) . . ?
C6 C7 H7 119.8 . . ?
C2 C7 H7 119.8 . . ?
N2 C8 C9 112.49(15) . . ?
N2 C8 H8A 109.1 . . ?
C9 C8 H8A 109.1 . . ?
N2 C8 H8B 109.1 . . ?
C9 C8 H8B 109.1 . . ?
H8A C8 H8B 107.8 . . ?
O1 C9 C8 111.03(15) . . ?
O1 C9 H9A 109.4 . . ?
C8 C9 H9A 109.4 . . ?
O1 C9 H9B 109.4 . . ?
C8 C9 H9B 109.4 . . ?
H9A C9 H9B 108.0 . . ?
N2 C10 C11 113.17(15) . . ?
N2 C10 H10A 108.9 . . ?
C11 C10 H10A 108.9 . . ?
N2 C10 H10B 108.9 . . ?
C11 C10 H10B 108.9 . . ?
H10A C10 H10B 107.8 . . ?
O2 C11 C10 112.94(15) . . ?
O2 C11 H11A 109.0 . . ?
C10 C11 H11A 109.0 . . ?
O2 C11 H11B 109.0 . . ?
C10 C11 H11B 109.0 . . ?
H11A C11 H11B 107.8 . . ?
C29 O21 H21O 109.4(18) . . ?
C31 O22 H22O 107.3(18) . . ?
C21 N21 C22 128.95(15) . . ?
C21 N21 H21N 114.4(15) . . ?
C22 N21 H21N 113.4(14) . . ?
C21 N22 C30 121.47(15) . . ?
C21 N22 C28 123.44(15) . . ?
C30 N22 C28 115.08(14) . . ?
O23 N23 O24 123.19(17) . . ?
O23 N23 C25 118.50(15) . . ?
O24 N23 C25 118.30(16) . . ?
N22 C21 N21 113.74(15) . . ?
N22 C21 S21 123.10(13) . . ?
N21 C21 S21 123.14(14) . . ?
C23 C22 C27 119.85(16) . . ?
C23 C22 N21 124.12(16) . . ?
C27 C22 N21 115.92(16) . . ?
C24 C23 C22 119.61(16) . . ?
C24 C23 H23 120.2 . . ?
C22 C23 H23 120.2 . . ?
C23 C24 C25 119.40(17) . . ?
C23 C24 H24 120.3 . . ?
C25 C24 H24 120.3 . . ?
C26 C25 C24 121.89(17) . . ?
C26 C25 N23 119.00(16) . . ?
C24 C25 N23 119.10(16) . . ?
C27 C26 C25 118.63(16) . . ?
C27 C26 H26 120.7 . . ?
C25 C26 H26 120.7 . . ?
C26 C27 C22 120.61(17) . . ?
C26 C27 H27 119.7 . . ?
C22 C27 H27 119.7 . . ?
N22 C28 C29 112.99(15) . . ?
N22 C28 H28A 109.0 . . ?
C29 C28 H28A 109.0 . . ?
N22 C28 H28B 109.0 . . ?
C29 C28 H28B 109.0 . . ?
H28A C28 H28B 107.8 . . ?
O21 C29 C28 111.34(15) . . ?
O21 C29 H29A 109.4 . . ?
C28 C29 H29A 109.4 . . ?
O21 C29 H29B 109.4 . . ?
C28 C29 H29B 109.4 . . ?
H29A C29 H29B 108.0 . . ?
N22 C30 C31 113.18(15) . . ?
N22 C30 H30A 108.9 . . ?
C31 C30 H30A 108.9 . . ?
N22 C30 H30B 108.9 . . ?
C31 C30 H30B 108.9 . . ?
H30A C30 H30B 107.8 . . ?
O22 C31 C30 112.57(15) . . ?
O22 C31 H31A 109.1 . . ?
C30 C31 H31A 109.1 . . ?
O22 C31 H31B 109.1 . . ?
C30 C31 H31B 109.1 . . ?
H31A C31 H31B 107.8 . . ?

loop_
_geom_bond_atom_site_label_1
_geom_bond_atom_site_label_2
_geom_bond_distance
_geom_bond_site_symmetry_2
_geom_bond_publ_flag
S1 C1 1.6900(18) . ?
O1 C9 1.431(2) . ?
O1 H1O 0.838(10) . ?
O2 C11 1.431(2) . ?
O2 H2O 0.837(10) . ?
O3 N3 1.234(2) . ?
O4 N3 1.227(2) . ?
N1 C1 1.375(2) . ?
N1 C2 1.406(2) . ?
N1 H1N 0.878(9) . ?
N2 C1 1.344(2) . ?
N2 C10 1.467(2) . ?
N2 C8 1.476(2) . ?
N3 C5 1.460(2) . ?
C2 C7 1.398(3) . ?
C2 C3 1.398(2) . ?
C3 C4 1.384(3) . ?
C3 H3 0.9500 . ?
C4 C5 1.383(3) . ?
C4 H4 0.9500 . ?
C5 C6 1.386(3) . ?
C6 C7 1.381(3) . ?
C6 H6 0.9500 . ?
C7 H7 0.9500 . ?
C8 C9 1.520(3) . ?
C8 H8A 0.9900 . ?
C8 H8B 0.9900 . ?
C9 H9A 0.9900 . ?
C9 H9B 0.9900 . ?
C10 C11 1.512(3) . ?
C10 H10A 0.9900 . ?
C10 H10B 0.9900 . ?
C11 H11A 0.9900 . ?
C11 H11B 0.9900 . ?
S21 C21 1.6893(18) . ?
O21 C29 1.436(2) . ?
O21 H21O 0.834(10) . ?
O22 C31 1.430(2) . ?
O22 H22O 0.838(10) . ?
O23 N23 1.227(2) . ?
O24 N23 1.228(2) . ?
N21 C21 1.374(2) . ?
N21 C22 1.402(2) . ?
N21 H21N 0.878(9) . ?
N22 C21 1.345(2) . ?
N22 C30 1.464(2) . ?
N22 C28 1.477(2) . ?
N23 C25 1.461(2) . ?
C22 C23 1.399(3) . ?
C22 C27 1.401(2) . ?
C23 C24 1.385(3) . ?
C23 H23 0.9500 . ?
C24 C25 1.389(2) . ?
C24 H24 0.9500 . ?
C25 C26 1.384(3) . ?
C26 C27 1.381(3) . ?
C26 H26 0.9500 . ?
C27 H27 0.9500 . ?
C28 C29 1.518(3) . ?
C28 H28A 0.9900 . ?
C28 H28B 0.9900 . ?
C29 H29A 0.9900 . ?
C29 H29B 0.9900 . ?
C30 C31 1.516(3) . ?
C30 H30A 0.9900 . ?
C30 H30B 0.9900 . ?
C31 H31A 0.9900 . ?
C31 H31B 0.9900 . ?

loop_
_geom_torsion_atom_site_label_1
_geom_torsion_atom_site_label_2
_geom_torsion_atom_site_label_3
_geom_torsion_atom_site_label_4
_geom_torsion
_geom_torsion_site_symmetry_1
_geom_torsion_site_symmetry_2
_geom_torsion_site_symmetry_3
_geom_torsion_site_symmetry_4
_geom_torsion_publ_flag
C10 N2 C1 N1 -164.65(15) . . . . ?
C8 N2 C1 N1 15.0(2) . . . . ?
C10 N2 C1 S1 13.9(2) . . . . ?
C8 N2 C1 S1 -166.45(13) . . . . ?
C2 N1 C1 N2 -177.54(17) . . . . ?
C2 N1 C1 S1 3.9(3) . . . . ?
C1 N1 C2 C7 -141.22(19) . . . . ?
C1 N1 C2 C3 42.1(3) . . . . ?
C7 C2 C3 C4 3.2(3) . . . . ?
N1 C2 C3 C4 179.72(17) . . . . ?
C2 C3 C4 C5 -1.0(3) . . . . ?
C3 C4 C5 C6 -1.5(3) . . . . ?
C3 C4 C5 N3 178.00(16) . . . . ?
O4 N3 C5 C4 -173.55(17) . . . . ?
O3 N3 C5 C4 6.5(3) . . . . ?
O4 N3 C5 C6 6.0(3) . . . . ?
O3 N3 C5 C6 -173.95(17) . . . . ?
C4 C5 C6 C7 1.9(3) . . . . ?
N3 C5 C6 C7 -177.69(16) . . . . ?
C5 C6 C7 C2 0.4(3) . . . . ?
C3 C2 C7 C6 -2.9(3) . . . . ?
N1 C2 C7 C6 -179.66(16) . . . . ?
C1 N2 C8 C9 -94.7(2) . . . . ?
C10 N2 C8 C9 85.03(19) . . . . ?
N2 C8 C9 O1 61.7(2) . . . . ?
C1 N2 C10 C11 -97.8(2) . . . . ?
C8 N2 C10 C11 82.52(19) . . . . ?
N2 C10 C11 O2 52.5(2) . . . . ?
C30 N22 C21 N21 162.69(16) . . . . ?
C28 N22 C21 N21 -16.2(2) . . . . ?
C30 N22 C21 S21 -16.0(2) . . . . ?
C28 N22 C21 S21 165.12(13) . . . . ?
C22 N21 C21 N22 175.49(17) . . . . ?
C22 N21 C21 S21 -5.8(3) . . . . ?
C21 N21 C22 C23 -39.5(3) . . . . ?
C21 N21 C22 C27 144.25(19) . . . . ?
C27 C22 C23 C24 -1.1(3) . . . . ?
N21 C22 C23 C24 -177.19(17) . . . . ?
C22 C23 C24 C25 0.6(3) . . . . ?
C23 C24 C25 C26 0.2(3) . . . . ?
C23 C24 C25 N23 179.04(16) . . . . ?
O23 N23 C25 C26 166.39(17) . . . . ?
O24 N23 C25 C26 -12.8(3) . . . . ?
O23 N23 C25 C24 -12.5(3) . . . . ?
O24 N23 C25 C24 168.26(17) . . . . ?
C24 C25 C26 C27 -0.5(3) . . . . ?
N23 C25 C26 C27 -179.38(16) . . . . ?
C25 C26 C27 C22 0.0(3) . . . . ?
C23 C22 C27 C26 0.8(3) . . . . ?
N21 C22 C27 C26 177.17(17) . . . . ?
C21 N22 C28 C29 94.7(2) . . . . ?
C30 N22 C28 C29 -84.23(19) . . . . ?
N22 C28 C29 O21 -63.9(2) . . . . ?
C21 N22 C30 C31 99.19(19) . . . . ?
C28 N22 C30 C31 -81.83(19) . . . . ?
N22 C30 C31 O22 -55.1(2) . . . . ?
